data_1523124
loop_
_publ_author_name
'Yi, S.S.'
'Chen, B.-H.'
'Franzen, H.F.'

_publ_section_title
;
 Phase transitions in RhTi
;
_journal_name_full 'Journal of the Less-Common Metals'
_journal_page_first 243
_journal_page_last 249
_journal_volume 143
_journal_year 1988
_chemical_formula_sum 'Rh Ti'
_space_group_IT_number 123
_symmetry_space_group_name_Hall '-P 4 2'
_symmetry_space_group_name_H-M 'P 4/m m m'
_cell_angle_alpha 90
_cell_angle_beta 90
_cell_angle_gamma 90
_cell_formula_units_Z 1
_cell_length_a 2.988
_cell_length_b 2.988
_cell_length_c 3.35
_cell_volume 29.909
_citation_journal_id_ASTM JCOMAH
_cod_data_source_file Yi_JCOMAH_1988_1968.cif
_cod_data_source_block Rh1Ti1
_cod_original_cell_volume 29.90928
_cod_original_formula_sum 'Rh1 Ti1'
_cod_database_code 1523124

loop_
_symmetry_equiv_pos_as_xyz
x,y,z
-y,x,z
-x,-y,z
y,-x,z
x,-y,-z
y,x,-z
-x,y,-z
-y,-x,-z
-x,-y,-z
y,-x,-z
x,y,-z
-y,x,-z
-x,y,z
-y,-x,z
x,-y,z
y,x,z

loop_
_atom_site_label
_atom_site_type_symbol
_atom_site_fract_x
_atom_site_fract_y
_atom_site_fract_z
_atom_site_occupancy
_atom_site_U_iso_or_equiv
Rh1 Rh 0 0 0 1 0.0
Ti1 Ti 0.5 0.5 0.5 1 0.0
